data_7117136
loop_
_publ_author_name
'Paul A. Shaw'
'Jessica M. Phillips'
'Christopher P. Newman'
'Guy J. Clarkson'
'Jonathan P. Rourke'

_publ_section_title
;
 Intramolecular transcyclometallation: the exchange of an aryl-Pt bond for
 an alkyl-Pt bond via an agostic intermediate
;
_journal_coden_Cambridge 182
_journal_name_full Chem.Commun.
_journal_page_first 8365
_journal_paper_doi 10.1039/C5cc02355F
_journal_volume 51
_journal_year 2015
_chemical_formula_moiety 'C29 H36 Cl2 F2 N P Pt, 0.5(C H Cl3)'
_chemical_formula_sum 'C29.5 H36.5 Cl3.5 F2 N P Pt'
_chemical_formula_weight 793.23
_chemical_name_systematic
;
 ?
;
_space_group_crystal_system monoclinic
_space_group_IT_number 14
_space_group_name_Hall '-P 2ybc'
_space_group_name_H-M_alt 'P 1 21/c 1'
_symmetry_space_group_name_Hall '-P 2ybc'
_symmetry_space_group_name_H-M 'P 1 21/c 1'
_atom_sites_solution_hydrogens geom
_atom_sites_solution_primary direct
_audit_creation_date 2014-01-15
_audit_creation_method
;
Olex2 1.2
(compiled 2013.12.10 svn.r2853 for OlexSys, GUI svn.r4736)
;
_audit_update_record
;
2015-03-20 deposited with the CCDC.
2015-04-17 downloaded from the CCDC.
;
_cell_angle_alpha 90
_cell_angle_beta 92.9490(14)
_cell_angle_gamma 90
_cell_formula_units_Z 8
_cell_length_a 42.5003(7)
_cell_length_b 8.95573(17)
_cell_length_c 15.7762(2)
_cell_measurement_reflns_used 19288
_cell_measurement_temperature 150(2)
_cell_measurement_theta_max 30.5250
_cell_measurement_theta_min 3.4550
_cell_volume 5996.80(17)
_computing_cell_refinement
;
CrysAlisPro, Agilent Technologies,
Version 1.171.36.28 (release 01-02-2013 CrysAlis171 .NET)
(compiled Feb  1 2013,16:14:44)
;
_computing_data_collection
;
CrysAlisPro, Agilent Technologies,
Version 1.171.36.28 (release 01-02-2013 CrysAlis171 .NET)
(compiled Feb  1 2013,16:14:44)
;
_computing_data_reduction
;
CrysAlisPro, Agilent Technologies,
Version 1.171.36.28 (release 01-02-2013 CrysAlis171 .NET)
(compiled Feb  1 2013,16:14:44)
;
_computing_molecular_graphics 'Olex2 (Dolomanov et al., 2009)'
_computing_publication_material 'Olex2 (Dolomanov et al., 2009)'
_computing_structure_refinement 'ShelXL (Sheldrick, 2008)'
_computing_structure_solution 'XS (Sheldrick, 2008)'
_diffrn_ambient_temperature 150(2)
_diffrn_detector_area_resol_mean 10.2833
_diffrn_measured_fraction_theta_full 0.997
_diffrn_measured_fraction_theta_max 0.918
_diffrn_measurement_device_type 'Xcalibur, Ruby, Gemini'
_diffrn_measurement_method '\w scans'
_diffrn_orient_matrix_UB_11 -0.0156550000
_diffrn_orient_matrix_UB_12 0.0049794000
_diffrn_orient_matrix_UB_13 -0.0176264000
_diffrn_orient_matrix_UB_21 0.0030077000
_diffrn_orient_matrix_UB_22 0.0736949000
_diffrn_orient_matrix_UB_23 -0.0139820000
_diffrn_orient_matrix_UB_31 0.0050131000
_diffrn_orient_matrix_UB_32 -0.0286790000
_diffrn_orient_matrix_UB_33 -0.0389733000
_diffrn_radiation_monochromator graphite
_diffrn_radiation_type MoK\a
_diffrn_radiation_wavelength 0.71073
_diffrn_reflns_av_R_equivalents 0.0280
_diffrn_reflns_av_unetI/netI 0.0383
_diffrn_reflns_Laue_measured_fraction_full 0.997
_diffrn_reflns_Laue_measured_fraction_max 0.918
_diffrn_reflns_limit_h_max 55
_diffrn_reflns_limit_h_min -61
_diffrn_reflns_limit_k_max 12
_diffrn_reflns_limit_k_min -9
_diffrn_reflns_limit_l_max 22
_diffrn_reflns_limit_l_min -22
_diffrn_reflns_number 39740
_diffrn_reflns_point_group_measured_fraction_full 0.997
_diffrn_reflns_point_group_measured_fraction_max 0.918
_diffrn_reflns_theta_full 25.242
_diffrn_reflns_theta_max 30.815
_diffrn_reflns_theta_min 3.140
_diffrn_source 'Enhance (Mo) X-ray Source'
_exptl_absorpt_coefficient_mu 5.078
_exptl_absorpt_correction_T_max 1.00000
_exptl_absorpt_correction_T_min 0.52013
_exptl_absorpt_correction_type multi-scan
_exptl_absorpt_process_details
;
CrysAlisPro, Agilent Technologies,
Version 1.171.36.28 (release 01-02-2013 CrysAlis171 .NET)
(compiled Feb  1 2013,16:14:44)
Empirical absorption correction using spherical harmonics,
 implemented in SCALE3 ABSPACK scaling algorithm.
;
_exptl_crystal_colour yellow
_exptl_crystal_colour_primary yellow
_exptl_crystal_density_diffrn 1.757
_exptl_crystal_description block
_exptl_crystal_F_000 3128
_exptl_crystal_size_max 0.35
_exptl_crystal_size_mid 0.35
_exptl_crystal_size_min 0.2
_refine_diff_density_max 1.063
_refine_diff_density_min -1.017
_refine_diff_density_rms 0.124
_refine_ls_extinction_coef .
_refine_ls_extinction_method none
_refine_ls_goodness_of_fit_ref 1.196
_refine_ls_hydrogen_treatment constr
_refine_ls_matrix_type full
_refine_ls_number_parameters 691
_refine_ls_number_reflns 17255
_refine_ls_number_restraints 0
_refine_ls_restrained_S_all 1.196
_refine_ls_R_factor_all 0.0421
_refine_ls_R_factor_gt 0.0365
_refine_ls_shift/su_max 0.003
_refine_ls_shift/su_mean 0.000
_refine_ls_structure_factor_coef Fsqd
_refine_ls_weighting_details
;
 w=1/[\s^2^(Fo^2^)+(0.0110P)^2^+10.5150P]
 where P=(Fo^2^+2Fc^2^)/3
;
_refine_ls_weighting_scheme calc
_refine_ls_wR_factor_gt 0.0631
_refine_ls_wR_factor_ref 0.0647
_reflns_Friedel_coverage 0.000
_reflns_Friedel_fraction_full .
_reflns_Friedel_fraction_max .
_reflns_number_gt 15822
_reflns_number_total 17255
_reflns_threshold_expression 'I > 2\s(I)'
_cod_data_source_file c5cc02355f2.cif
_cod_data_source_block ps1
_cod_depositor_comments
;
2017-03-01
Z value and formula fixed to values more according to usual
chemical conventions.                 miguel
;
_cod_original_formula_sum 'C59 H73 Cl7 F4 N2 P2 Pt2'
_cod_original_formula_weight 1586.46
_cod_original_formula_moiety '2(C29 H36 Cl2 F2 N P Pt), C H Cl3'
_cod_original_formula_units_Z 4
_cod_original_cell_volume 5996.83(17)
_cod_database_code 7117136
_shelxl_version_number 2013-2
_chemical_oxdiff_formula 'C20 H20 N P Cl2 Pt'
_shelx_space_group_comment
;
The symmetry employed for this shelxl refinement is uniquely defined
by the following loop, which should always be used as a source of
symmetry information in preference to the above space-group names.
They are only intended as comments.
;
_reflns_odcompleteness_completeness 99.73
_reflns_odcompleteness_iscentric 1
_reflns_odcompleteness_theta 28.98
_olex2_refinement_description
;
1. Fixed Uiso
 At 1.2 times of:
  All C(H) groups, All C(H,H) groups
 At 1.5 times of:
  All C(H,H,H) groups
2.a Ternary CH refined with riding coordinates:
 C30(H30)
2.b Secondary CH2 refined with riding coordinates:
 C118(H11A,H11B), C119(H11C,H11D), C120(H12A,H12B), C122(H12F,H12G), C123(H12H,
 H12I), C124(H12J,H12K), C126(H12O,H12P), C127(H12Q,H12R), C128(H12S,H12T),
 C218(H21A,H21B), C219(H21C,H21D), C220(H22A,H22B), C222(H22F,H22G), C223(H22H,
 H22I), C224(H22J,H22K), C226(H22O,H22P), C227(H22Q,H22R), C228(H22S,H22T)
2.c Aromatic/amide H refined with riding coordinates:
 C102(H102), C104(H104), C105(H105), C108(H108), C109(H109), C110(H110),
 C113(H113), C114(H114), C116(H116), C202(H202), C204(H204), C205(H205),
 C208(H208), C209(H209), C210(H210), C213(H213), C214(H214), C216(H216)
2.d Idealised Me refined as rotating group:
 C121(H12C,H12D,H12E), C125(H12L,H12M,H12N), C129(H12U,H12V,H12W), C221(H22C,
 H22D,H22E), C225(H22L,H22M,H22N), C229(H22U,H22V,H22W)
;

loop_
_space_group_symop_operation_xyz
'x, y, z'
'-x, y+1/2, -z+1/2'
'-x, -y, -z'
'x, -y-1/2, z-1/2'

loop_
_atom_site_label
_atom_site_type_symbol
_atom_site_fract_x
_atom_site_fract_y
_atom_site_fract_z
_atom_site_U_iso_or_equiv
_atom_site_adp_type
_atom_site_occupancy
_atom_site_site_symmetry_order
_atom_site_calc_flag
_atom_site_refinement_flags_posn
_atom_site_refinement_flags_adp
_atom_site_refinement_flags_occupancy
_atom_site_disorder_assembly
_atom_site_disorder_group
Pt1 Pt 0.89637(2) 0.03850(2) 0.46061(2) 0.01762(3) Uani 1 1 d . . . . .
Cl11 Cl 0.92173(2) 0.19223(11) 0.36619(6) 0.02785(19) Uani 1 1 d . . . . .
Cl12 Cl 0.87211(2) -0.12540(10) 0.55123(5) 0.02359(18) Uani 1 1 d . . . . .
C101 C 0.93594(8) 0.0333(4) 0.5462(2) 0.0209(7) Uani 1 1 d . . . . .
C102 C 0.94322(9) 0.1128(4) 0.6207(2) 0.0235(7) Uani 1 1 d . . . . .
H102 H 0.9290 0.1860 0.6396 0.028 Uiso 1 1 calc R . . . .
C103 C 0.97112(9) 0.0849(4) 0.6668(2) 0.0269(8) Uani 1 1 d . . . . .
F103 F 0.97766(6) 0.1680(3) 0.73776(14) 0.0356(6) Uani 1 1 d . . . . .
C104 C 0.99273(10) -0.0202(5) 0.6442(3) 0.0311(9) Uani 1 1 d . . . . .
H104 H 1.0119 -0.0348 0.6766 0.037 Uiso 1 1 calc R . . . .
C105 C 0.98541(10) -0.1033(5) 0.5728(3) 0.0317(9) Uani 1 1 d . . . . .
H105 H 0.9996 -0.1785 0.5561 0.038 Uiso 1 1 calc R . . . .
C106 C 0.95749(9) -0.0794(4) 0.5241(2) 0.0244(8) Uani 1 1 d . . . . .
C107 C 0.94836(10) -0.1739(4) 0.4516(2) 0.0273(8) Uani 1 1 d . . . . .
N107 N 0.91994(8) -0.1404(3) 0.41450(19) 0.0246(7) Uani 1 1 d . . . . .
C108 C 0.96477(11) -0.2960(5) 0.4204(3) 0.0375(10) Uani 1 1 d . . . . .
H108 H 0.9850 -0.3215 0.4442 0.045 Uiso 1 1 calc R . . . .
C109 C 0.95122(13) -0.3783(5) 0.3551(3) 0.0448(12) Uani 1 1 d . . . . .
H109 H 0.9622 -0.4619 0.3340 0.054 Uiso 1 1 calc R . . . .
C110 C 0.92180(13) -0.3417(5) 0.3192(3) 0.0406(11) Uani 1 1 d . . . . .
H110 H 0.9124 -0.4006 0.2746 0.049 Uiso 1 1 calc R . . . .
C111 C 0.90609(10) -0.2172(4) 0.3493(2) 0.0292(9) Uani 1 1 d . . . . .
C112 C 0.87567(10) -0.1580(4) 0.3189(2) 0.0271(8) Uani 1 1 d . . . . .
C113 C 0.85845(11) -0.2217(5) 0.2506(2) 0.0355(10) Uani 1 1 d . . . . .
H113 H 0.8665 -0.3077 0.2239 0.043 Uiso 1 1 calc R . . . .
C114 C 0.83023(12) -0.1630(5) 0.2212(2) 0.0383(11) Uani 1 1 d . . . . .
H114 H 0.8186 -0.2060 0.1742 0.046 Uiso 1 1 calc R . . . .
C115 C 0.81935(11) -0.0399(5) 0.2621(3) 0.0352(10) Uani 1 1 d . . . . .
F115 F 0.79139(7) 0.0217(3) 0.23355(18) 0.0516(7) Uani 1 1 d . . . . .
C116 C 0.83534(9) 0.0284(5) 0.3306(2) 0.0281(8) Uani 1 1 d . . . . .
H116 H 0.8266 0.1133 0.3568 0.034 Uiso 1 1 calc R . . . .
C117 C 0.86417(9) -0.0284(4) 0.3604(2) 0.0245(8) Uani 1 1 d . . . . .
P1 P 0.87480(2) 0.25192(10) 0.51560(6) 0.01891(18) Uani 1 1 d . . . . .
C118 C 0.90548(9) 0.3946(4) 0.5351(2) 0.0225(7) Uani 1 1 d . . . . .
H11A H 0.9263 0.3457 0.5318 0.027 Uiso 1 1 calc R . . . .
H11B H 0.9036 0.4687 0.4885 0.027 Uiso 1 1 calc R . . . .
C119 C 0.90525(10) 0.4789(4) 0.6194(2) 0.0284(8) Uani 1 1 d . . . . .
H11C H 0.8851 0.5335 0.6224 0.034 Uiso 1 1 calc R . . . .
H11D H 0.9066 0.4063 0.6668 0.034 Uiso 1 1 calc R . . . .
C120 C 0.93241(11) 0.5891(5) 0.6299(3) 0.0347(10) Uani 1 1 d . . . . .
H12A H 0.9302 0.6646 0.5841 0.042 Uiso 1 1 calc R . . . .
H12B H 0.9308 0.6420 0.6846 0.042 Uiso 1 1 calc R . . . .
C121 C 0.96485(11) 0.5194(5) 0.6278(3) 0.0444(12) Uani 1 1 d . . . . .
H12C H 0.9679 0.4798 0.5709 0.067 Uiso 1 1 calc GR . . . .
H12D H 0.9667 0.4381 0.6693 0.067 Uiso 1 1 calc GR . . . .
H12E H 0.9809 0.5952 0.6418 0.067 Uiso 1 1 calc GR . . . .
C122 C 0.85600(9) 0.2190(4) 0.6155(2) 0.0245(8) Uani 1 1 d . . . . .
H12F H 0.8694 0.1498 0.6505 0.029 Uiso 1 1 calc R . . . .
H12G H 0.8551 0.3148 0.6467 0.029 Uiso 1 1 calc R . . . .
C123 C 0.82293(9) 0.1546(5) 0.6059(2) 0.0275(8) Uani 1 1 d . . . . .
H12H H 0.8227 0.0693 0.5659 0.033 Uiso 1 1 calc R . . . .
H12I H 0.8083 0.2315 0.5820 0.033 Uiso 1 1 calc R . . . .
C124 C 0.81181(10) 0.1022(5) 0.6913(3) 0.0324(9) Uani 1 1 d . . . . .
H12J H 0.8265 0.0249 0.7147 0.039 Uiso 1 1 calc R . . . .
H12K H 0.8125 0.1875 0.7313 0.039 Uiso 1 1 calc R . . . .
C125 C 0.77903(11) 0.0392(7) 0.6854(3) 0.0496(13) Uani 1 1 d . . . . .
H12L H 0.7783 -0.0469 0.6470 0.074 Uiso 1 1 calc GR . . . .
H12M H 0.7643 0.1158 0.6634 0.074 Uiso 1 1 calc GR . . . .
H12N H 0.7731 0.0076 0.7418 0.074 Uiso 1 1 calc GR . . . .
C126 C 0.84537(9) 0.3479(4) 0.4480(2) 0.0250(8) Uani 1 1 d . . . . .
H12O H 0.8542 0.3647 0.3919 0.030 Uiso 1 1 calc R . . . .
H12P H 0.8269 0.2813 0.4390 0.030 Uiso 1 1 calc R . . . .
C127 C 0.83393(10) 0.4980(4) 0.4812(3) 0.0291(8) Uani 1 1 d . . . . .
H12Q H 0.8252 0.4834 0.5376 0.035 Uiso 1 1 calc R . . . .
H12R H 0.8520 0.5676 0.4881 0.035 Uiso 1 1 calc R . . . .
C128 C 0.80888(10) 0.5655(5) 0.4207(3) 0.0330(9) Uani 1 1 d . . . . .
H12S H 0.7917 0.4920 0.4105 0.040 Uiso 1 1 calc R . . . .
H12T H 0.8182 0.5857 0.3657 0.040 Uiso 1 1 calc R . . . .
C129 C 0.79504(11) 0.7094(5) 0.4536(3) 0.0425(11) Uani 1 1 d . . . . .
H12U H 0.7788 0.7466 0.4124 0.064 Uiso 1 1 calc GR . . . .
H12V H 0.8117 0.7843 0.4616 0.064 Uiso 1 1 calc GR . . . .
H12W H 0.7856 0.6903 0.5079 0.064 Uiso 1 1 calc GR . . . .
Pt2 Pt 0.63868(2) 0.11587(2) 0.32447(2) 0.01375(3) Uani 1 1 d . . . . .
Cl21 Cl 0.62837(2) 0.27965(10) 0.43384(5) 0.02064(17) Uani 1 1 d . . . . .
Cl22 Cl 0.64465(2) -0.05854(10) 0.21691(5) 0.02219(17) Uani 1 1 d . . . . .
C201 C 0.59016(8) 0.0709(4) 0.31014(19) 0.0159(6) Uani 1 1 d . . . . .
C202 C 0.56590(8) 0.1418(4) 0.2626(2) 0.0196(7) Uani 1 1 d . . . . .
H202 H 0.5702 0.2281 0.2302 0.024 Uiso 1 1 calc R . . . .
C203 C 0.53566(8) 0.0862(4) 0.2629(2) 0.0224(7) Uani 1 1 d . . . . .
F203 F 0.51284(5) 0.1587(3) 0.21535(15) 0.0336(5) Uani 1 1 d . . . . .
C204 C 0.52746(9) -0.0369(5) 0.3078(2) 0.0279(8) Uani 1 1 d . . . . .
H204 H 0.5063 -0.0719 0.3062 0.033 Uiso 1 1 calc R . . . .
C205 C 0.55100(9) -0.1087(4) 0.3559(2) 0.0258(8) Uani 1 1 d . . . . .
H205 H 0.5461 -0.1945 0.3881 0.031 Uiso 1 1 calc R . . . .
C206 C 0.58182(8) -0.0561(4) 0.3573(2) 0.0197(7) Uani 1 1 d . . . . .
C207 C 0.60699(8) -0.1290(4) 0.4088(2) 0.0195(7) Uani 1 1 d . . . . .
N207 N 0.63522(7) -0.0606(3) 0.40583(17) 0.0175(6) Uani 1 1 d . . . . .
C208 C 0.60493(10) -0.2582(4) 0.4576(2) 0.0265(8) Uani 1 1 d . . . . .
H208 H 0.5856 -0.3113 0.4595 0.032 Uiso 1 1 calc R . . . .
C209 C 0.63177(10) -0.3074(5) 0.5034(2) 0.0308(9) Uani 1 1 d . . . . .
H209 H 0.6307 -0.3949 0.5371 0.037 Uiso 1 1 calc R . . . .
C210 C 0.65966(10) -0.2321(4) 0.5008(2) 0.0285(8) Uani 1 1 d . . . . .
H210 H 0.6776 -0.2651 0.5341 0.034 Uiso 1 1 calc R . . . .
C211 C 0.66166(9) -0.1068(4) 0.4491(2) 0.0199(7) Uani 1 1 d . . . . .
C212 C 0.68959(8) -0.0182(4) 0.4327(2) 0.0208(7) Uani 1 1 d . . . . .
C213 C 0.71863(10) -0.0465(5) 0.4753(2) 0.0292(9) Uani 1 1 d . . . . .
H213 H 0.7201 -0.1221 0.5176 0.035 Uiso 1 1 calc R . . . .
C214 C 0.74501(10) 0.0335(5) 0.4570(3) 0.0312(9) Uani 1 1 d . . . . .
H214 H 0.7647 0.0159 0.4866 0.037 Uiso 1 1 calc R . . . .
C215 C 0.74195(8) 0.1391(5) 0.3947(2) 0.0264(8) Uani 1 1 d . . . . .
F215 F 0.76783(5) 0.2204(3) 0.37551(15) 0.0383(6) Uani 1 1 d . . . . .
C216 C 0.71379(8) 0.1709(4) 0.3510(2) 0.0206(7) Uani 1 1 d . . . . .
H216 H 0.7131 0.2449 0.3078 0.025 Uiso 1 1 calc R . . . .
C217 C 0.68651(8) 0.0955(4) 0.3697(2) 0.0184(7) Uani 1 1 d . . . . .
P2 P 0.64649(2) 0.31820(10) 0.23707(5) 0.01598(17) Uani 1 1 d . . . . .
C218 C 0.66464(9) 0.2677(4) 0.1389(2) 0.0213(7) Uani 1 1 d . . . . .
H21A H 0.6497 0.2013 0.1068 0.026 Uiso 1 1 calc R . . . .
H21B H 0.6663 0.3602 0.1051 0.026 Uiso 1 1 calc R . . . .
C219 C 0.69681(8) 0.1919(4) 0.1408(2) 0.0214(7) Uani 1 1 d . . . . .
H21C H 0.7134 0.2651 0.1582 0.026 Uiso 1 1 calc R . . . .
H21D H 0.6974 0.1100 0.1830 0.026 Uiso 1 1 calc R . . . .
C220 C 0.70341(9) 0.1292(4) 0.0540(2) 0.0236(8) Uani 1 1 d . . . . .
H22A H 0.6877 0.0506 0.0391 0.028 Uiso 1 1 calc R . . . .
H22B H 0.7008 0.2098 0.0113 0.028 Uiso 1 1 calc R . . . .
C221 C 0.73615(11) 0.0639(5) 0.0497(3) 0.0368(10) Uani 1 1 d . . . . .
H22C H 0.7390 0.0256 -0.0077 0.055 Uiso 1 1 calc GR . . . .
H22D H 0.7388 -0.0178 0.0907 0.055 Uiso 1 1 calc GR . . . .
H22E H 0.7519 0.1415 0.0631 0.055 Uiso 1 1 calc GR . . . .
C222 C 0.66969(9) 0.4635(4) 0.2930(2) 0.0235(7) Uani 1 1 d . . . . .
H22F H 0.6552 0.5250 0.3257 0.028 Uiso 1 1 calc R . . . .
H22G H 0.6846 0.4143 0.3343 0.028 Uiso 1 1 calc R . . . .
C223 C 0.68838(10) 0.5677(4) 0.2378(2) 0.0278(8) Uani 1 1 d . . . . .
H22H H 0.7019 0.5076 0.2017 0.033 Uiso 1 1 calc R . . . .
H22I H 0.6736 0.6256 0.2000 0.033 Uiso 1 1 calc R . . . .
C224 C 0.70859(10) 0.6738(5) 0.2909(3) 0.0356(10) Uani 1 1 d . . . . .
H22J H 0.7239 0.6153 0.3268 0.043 Uiso 1 1 calc R . . . .
H22K H 0.6950 0.7294 0.3292 0.043 Uiso 1 1 calc R . . . .
C225 C 0.72661(12) 0.7855(5) 0.2385(3) 0.0446(12) Uani 1 1 d . . . . .
H22L H 0.7403 0.7314 0.2009 0.067 Uiso 1 1 calc GR . . . .
H22M H 0.7395 0.8501 0.2766 0.067 Uiso 1 1 calc GR . . . .
H22N H 0.7116 0.8466 0.2044 0.067 Uiso 1 1 calc GR . . . .
C226 C 0.61267(8) 0.4225(4) 0.1938(2) 0.0228(7) Uani 1 1 d . . . . .
H22O H 0.6203 0.4951 0.1522 0.027 Uiso 1 1 calc R . . . .
H22P H 0.5986 0.3517 0.1620 0.027 Uiso 1 1 calc R . . . .
C227 C 0.59306(9) 0.5072(5) 0.2553(2) 0.0279(8) Uani 1 1 d . . . . .
H22Q H 0.6053 0.5937 0.2779 0.033 Uiso 1 1 calc R . . . .
H22R H 0.5888 0.4412 0.3038 0.033 Uiso 1 1 calc R . . . .
C228 C 0.56158(10) 0.5632(5) 0.2148(3) 0.0324(9) Uani 1 1 d . . . . .
H22S H 0.5496 0.4766 0.1913 0.039 Uiso 1 1 calc R . . . .
H22T H 0.5491 0.6083 0.2596 0.039 Uiso 1 1 calc R . . . .
C229 C 0.56504(13) 0.6759(6) 0.1453(3) 0.0528(14) Uani 1 1 d . . . . .
H22U H 0.5755 0.6293 0.0981 0.079 Uiso 1 1 calc GR . . . .
H22V H 0.5777 0.7602 0.1672 0.079 Uiso 1 1 calc GR . . . .
H22W H 0.5442 0.7116 0.1253 0.079 Uiso 1 1 calc GR . . . .
C30 C 0.54642(11) 0.3105(5) 0.4715(2) 0.0348(10) Uani 1 1 d . . . . .
H30 H 0.5633 0.2623 0.4391 0.042 Uiso 1 1 calc R . . . .
Cl31 Cl 0.52351(4) 0.17030(16) 0.51498(8) 0.0641(4) Uani 1 1 d . . . . .
Cl32 Cl 0.52347(3) 0.42241(18) 0.40199(8) 0.0565(4) Uani 1 1 d . . . . .
Cl33 Cl 0.56439(3) 0.42003(14) 0.55312(7) 0.0436(3) Uani 1 1 d . . . . .

loop_
_atom_site_aniso_label
_atom_site_aniso_U_11
_atom_site_aniso_U_22
_atom_site_aniso_U_33
_atom_site_aniso_U_23
_atom_site_aniso_U_13
_atom_site_aniso_U_12
Pt1 0.01797(7) 0.01571(6) 0.01962(6) -0.00065(5) 0.00518(5) -0.00109(5)
Cl11 0.0315(5) 0.0262(5) 0.0269(4) 0.0020(4) 0.0118(4) -0.0066(4)
Cl12 0.0247(4) 0.0200(4) 0.0267(4) 0.0042(3) 0.0080(3) -0.0022(4)
C101 0.0171(17) 0.0192(17) 0.0269(17) 0.0030(14) 0.0065(13) -0.0008(14)
C102 0.0197(18) 0.0208(18) 0.0302(18) 0.0032(15) 0.0022(14) -0.0005(15)
C103 0.025(2) 0.027(2) 0.0287(18) 0.0058(16) 0.0010(15) -0.0013(17)
F103 0.0341(14) 0.0380(14) 0.0333(12) 0.0033(11) -0.0104(10) -0.0008(12)
C104 0.021(2) 0.035(2) 0.038(2) 0.0131(18) -0.0011(16) 0.0012(18)
C105 0.022(2) 0.031(2) 0.043(2) 0.0091(19) 0.0103(16) 0.0061(18)
C106 0.0176(18) 0.0225(18) 0.0339(19) 0.0059(16) 0.0096(14) 0.0032(15)
C107 0.027(2) 0.0227(18) 0.0334(19) 0.0022(16) 0.0163(16) 0.0010(17)
N107 0.0275(18) 0.0202(15) 0.0273(15) -0.0021(13) 0.0132(13) -0.0011(14)
C108 0.039(3) 0.032(2) 0.043(2) 0.002(2) 0.0169(19) 0.013(2)
C109 0.057(3) 0.033(2) 0.046(3) -0.008(2) 0.021(2) 0.014(2)
C110 0.062(3) 0.028(2) 0.033(2) -0.0120(18) 0.013(2) 0.004(2)
C111 0.043(2) 0.0224(19) 0.0237(17) -0.0026(15) 0.0144(16) -0.0032(18)
C112 0.037(2) 0.0228(18) 0.0225(17) -0.0020(15) 0.0086(15) -0.0069(17)
C113 0.053(3) 0.029(2) 0.0248(18) -0.0089(17) 0.0103(18) -0.015(2)
C114 0.054(3) 0.036(2) 0.0242(18) -0.0042(18) -0.0001(18) -0.020(2)
C115 0.036(2) 0.036(2) 0.033(2) 0.0046(18) -0.0065(17) -0.012(2)
F115 0.0441(17) 0.0537(18) 0.0545(16) -0.0047(14) -0.0220(13) -0.0078(15)
C116 0.026(2) 0.027(2) 0.0306(19) -0.0026(16) -0.0018(15) -0.0071(17)
C117 0.032(2) 0.0225(18) 0.0193(16) 0.0007(14) 0.0054(14) -0.0071(17)
P1 0.0174(4) 0.0176(4) 0.0219(4) -0.0009(3) 0.0025(3) 0.0009(4)
C118 0.0192(18) 0.0220(18) 0.0260(17) -0.0012(15) -0.0007(13) 0.0006(15)
C119 0.032(2) 0.0236(19) 0.0296(19) -0.0040(16) 0.0056(16) -0.0019(17)
C120 0.041(3) 0.026(2) 0.038(2) -0.0085(18) 0.0039(18) -0.0071(19)
C121 0.031(2) 0.035(2) 0.065(3) 0.006(2) -0.021(2) -0.007(2)
C122 0.0220(19) 0.0256(19) 0.0263(17) -0.0012(15) 0.0054(14) -0.0005(16)
C123 0.0204(19) 0.028(2) 0.0340(19) 0.0038(17) 0.0062(15) 0.0029(16)
C124 0.026(2) 0.035(2) 0.037(2) 0.0043(18) 0.0090(16) -0.0028(19)
C125 0.029(2) 0.073(4) 0.048(3) 0.020(3) 0.008(2) -0.008(3)
C126 0.0199(18) 0.0244(19) 0.0304(18) -0.0009(16) -0.0020(14) 0.0001(16)
C127 0.023(2) 0.0246(19) 0.039(2) 0.0004(17) -0.0036(16) 0.0031(17)
C128 0.024(2) 0.033(2) 0.041(2) 0.0053(19) -0.0047(17) 0.0039(18)
C129 0.028(2) 0.029(2) 0.069(3) 0.002(2) -0.008(2) 0.005(2)
Pt2 0.01143(6) 0.01709(6) 0.01273(5) -0.00076(5) 0.00056(4) -0.00015(5)
Cl21 0.0201(4) 0.0256(4) 0.0163(3) -0.0051(3) 0.0022(3) 0.0006(4)
Cl22 0.0225(4) 0.0233(4) 0.0211(4) -0.0070(3) 0.0038(3) -0.0018(4)
C201 0.0140(16) 0.0173(16) 0.0166(14) -0.0020(12) 0.0024(11) -0.0003(13)
C202 0.0149(16) 0.0223(17) 0.0216(15) 0.0002(14) 0.0002(12) -0.0019(14)
C203 0.0115(16) 0.0256(19) 0.0300(18) -0.0029(15) -0.0011(13) 0.0016(15)
F203 0.0153(11) 0.0380(14) 0.0465(13) 0.0056(11) -0.0093(9) 0.0011(10)
C204 0.0159(18) 0.031(2) 0.037(2) -0.0040(17) 0.0028(15) -0.0059(16)
C205 0.0229(19) 0.0245(19) 0.0305(18) 0.0018(16) 0.0057(14) -0.0062(16)
C206 0.0201(18) 0.0204(17) 0.0192(15) -0.0023(13) 0.0049(12) -0.0030(15)
C207 0.0193(17) 0.0210(17) 0.0185(15) 0.0005(13) 0.0051(12) 0.0001(15)
N207 0.0151(14) 0.0206(14) 0.0167(12) 0.0001(11) -0.0009(10) 0.0011(12)
C208 0.029(2) 0.0252(19) 0.0261(17) 0.0023(15) 0.0047(15) -0.0044(17)
C209 0.039(2) 0.026(2) 0.0271(18) 0.0080(16) 0.0030(16) 0.0003(19)
C210 0.034(2) 0.026(2) 0.0254(17) 0.0043(16) -0.0040(15) 0.0056(18)
C211 0.0215(18) 0.0203(17) 0.0177(14) -0.0024(13) -0.0007(12) 0.0044(15)
C212 0.0184(17) 0.0235(18) 0.0202(15) -0.0069(14) -0.0027(13) 0.0058(15)
C213 0.028(2) 0.027(2) 0.0316(19) -0.0013(16) -0.0091(16) 0.0062(18)
C214 0.021(2) 0.035(2) 0.036(2) -0.0080(18) -0.0099(16) 0.0072(18)
C215 0.0109(16) 0.035(2) 0.0335(19) -0.0120(17) 0.0007(14) -0.0011(16)
F215 0.0147(11) 0.0528(16) 0.0470(14) -0.0063(13) -0.0015(10) -0.0043(11)
C216 0.0134(16) 0.0272(19) 0.0209(15) -0.0055(14) -0.0015(12) 0.0014(15)
C217 0.0172(17) 0.0221(17) 0.0158(14) -0.0035(13) 0.0004(12) 0.0024(14)
P2 0.0123(4) 0.0199(4) 0.0159(4) 0.0002(3) 0.0015(3) -0.0003(3)
C218 0.0234(18) 0.0252(18) 0.0159(14) 0.0003(14) 0.0055(13) 0.0005(15)
C219 0.0191(18) 0.0244(18) 0.0212(15) -0.0021(14) 0.0047(13) -0.0012(15)
C220 0.0230(19) 0.0282(19) 0.0201(16) -0.0013(15) 0.0061(13) 0.0037(16)
C221 0.034(2) 0.042(3) 0.035(2) 0.003(2) 0.0128(17) 0.014(2)
C222 0.0179(18) 0.0263(19) 0.0263(17) 0.0028(15) 0.0016(13) -0.0015(16)
C223 0.029(2) 0.0208(18) 0.034(2) -0.0025(16) 0.0068(16) -0.0031(17)
C224 0.025(2) 0.028(2) 0.054(3) -0.011(2) 0.0053(18) -0.0076(18)
C225 0.041(3) 0.026(2) 0.069(3) 0.000(2) 0.019(2) -0.005(2)
C226 0.0160(17) 0.0235(18) 0.0291(17) -0.0027(15) 0.0026(13) -0.0004(15)
C227 0.027(2) 0.028(2) 0.0287(18) -0.0045(16) 0.0045(15) -0.0005(17)
C228 0.025(2) 0.035(2) 0.037(2) 0.0019(18) 0.0035(16) 0.0069(18)
C229 0.050(3) 0.054(3) 0.055(3) 0.023(3) 0.006(2) 0.011(3)
C30 0.038(2) 0.039(2) 0.0287(19) 0.0033(18) 0.0080(17) 0.005(2)
Cl31 0.0945(12) 0.0510(8) 0.0484(7) -0.0019(6) 0.0188(7) -0.0277(8)
Cl32 0.0538(8) 0.0748(9) 0.0407(6) 0.0142(6) 0.0017(5) 0.0211(7)
Cl33 0.0490(7) 0.0496(7) 0.0329(5) -0.0024(5) 0.0086(5) -0.0071(6)

loop_
_atom_type_symbol
_atom_type_description
_atom_type_scat_dispersion_real
_atom_type_scat_dispersion_imag
_atom_type_scat_source
C C 0.0033 0.0016 'International Tables Vol C Tables 4.2.6.8 and 6.1.1.4'
H H 0.0000 0.0000 'International Tables Vol C Tables 4.2.6.8 and 6.1.1.4'
Cl Cl 0.1484 0.1585 'International Tables Vol C Tables 4.2.6.8 and 6.1.1.4'
F F 0.0171 0.0103 'International Tables Vol C Tables 4.2.6.8 and 6.1.1.4'
N N 0.0061 0.0033 'International Tables Vol C Tables 4.2.6.8 and 6.1.1.4'
P P 0.1023 0.0942 'International Tables Vol C Tables 4.2.6.8 and 6.1.1.4'
Pt Pt -1.7033 8.3905 'International Tables Vol C Tables 4.2.6.8 and 6.1.1.4'

loop_
_geom_angle_atom_site_label_1
_geom_angle_atom_site_label_2
_geom_angle_atom_site_label_3
_geom_angle
_geom_angle_site_symmetry_1
_geom_angle_site_symmetry_3
Cl12 Pt1 Cl11 177.06(3) . .
C101 Pt1 Cl11 92.45(10) . .
C101 Pt1 Cl12 87.50(10) . .
C101 Pt1 C117 159.34(15) . .
C101 Pt1 P1 95.57(10) . .
N107 Pt1 Cl11 89.10(9) . .
N107 Pt1 Cl12 87.99(9) . .
N107 Pt1 C101 79.68(14) . .
N107 Pt1 C117 79.80(14) . .
N107 Pt1 P1 174.05(10) . .
C117 Pt1 Cl11 89.56(10) . .
C117 Pt1 Cl12 89.45(10) . .
C117 Pt1 P1 105.06(11) . .
P1 Pt1 Cl11 87.53(3) . .
P1 Pt1 Cl12 95.41(3) . .
C102 C101 Pt1 131.7(3) . .
C102 C101 C106 116.9(3) . .
C106 C101 Pt1 111.3(3) . .
C101 C102 H102 120.0 . .
C103 C102 C101 119.9(4) . .
C103 C102 H102 120.0 . .
F103 C103 C102 117.9(4) . .
F103 C103 C104 118.5(3) . .
C104 C103 C102 123.6(4) . .
C103 C104 H104 121.4 . .
C105 C104 C103 117.2(4) . .
C105 C104 H104 121.4 . .
C104 C105 H105 119.4 . .
C104 C105 C106 121.3(4) . .
C106 C105 H105 119.4 . .
C101 C106 C107 117.1(3) . .
C105 C106 C101 121.0(4) . .
C105 C106 C107 121.8(4) . .
N107 C107 C106 114.0(3) . .
N107 C107 C108 118.2(4) . .
C108 C107 C106 127.7(4) . .
C107 N107 Pt1 117.7(3) . .
C111 N107 Pt1 118.0(3) . .
C111 N107 C107 124.3(3) . .
C107 C108 H108 120.4 . .
C109 C108 C107 119.2(4) . .
C109 C108 H108 120.4 . .
C108 C109 H109 119.5 . .
C108 C109 C110 121.1(4) . .
C110 C109 H109 119.5 . .
C109 C110 H110 120.4 . .
C109 C110 C111 119.2(4) . .
C111 C110 H110 120.4 . .
N107 C111 C110 118.0(4) . .
N107 C111 C112 114.3(3) . .
C110 C111 C112 127.7(4) . .
C113 C112 C111 121.9(4) . .
C113 C112 C117 120.5(4) . .
C117 C112 C111 117.6(3) . .
C112 C113 H113 119.3 . .
C114 C113 C112 121.5(4) . .
C114 C113 H113 119.3 . .
C113 C114 H114 121.3 . .
C113 C114 C115 117.4(4) . .
C115 C114 H114 121.3 . .
C114 C115 C116 123.9(4) . .
F115 C115 C114 118.6(4) . .
F115 C115 C116 117.5(4) . .
C115 C116 H116 120.3 . .
C117 C116 C115 119.4(4) . .
C117 C116 H116 120.3 . .
C112 C117 Pt1 110.3(3) . .
C116 C117 Pt1 132.4(3) . .
C116 C117 C112 117.3(3) . .
C118 P1 Pt1 110.24(12) . .
C122 P1 Pt1 112.98(13) . .
C122 P1 C118 107.78(17) . .
C126 P1 Pt1 116.46(13) . .
C126 P1 C118 103.29(17) . .
C126 P1 C122 105.33(18) . .
P1 C118 H11A 108.1 . .
P1 C118 H11B 108.1 . .
H11A C118 H11B 107.3 . .
C119 C118 P1 116.8(3) . .
C119 C118 H11A 108.1 . .
C119 C118 H11B 108.1 . .
C118 C119 H11C 109.2 . .
C118 C119 H11D 109.2 . .
H11C C119 H11D 107.9 . .
C120 C119 C118 112.1(3) . .
C120 C119 H11C 109.2 . .
C120 C119 H11D 109.2 . .
C119 C120 H12A 108.6 . .
C119 C120 H12B 108.6 . .
H12A C120 H12B 107.6 . .
C121 C120 C119 114.6(4) . .
C121 C120 H12A 108.6 . .
C121 C120 H12B 108.6 . .
C120 C121 H12C 109.5 . .
C120 C121 H12D 109.5 . .
C120 C121 H12E 109.5 . .
H12C C121 H12D 109.5 . .
H12C C121 H12E 109.5 . .
H12D C121 H12E 109.5 . .
P1 C122 H12F 108.6 . .
P1 C122 H12G 108.6 . .
H12F C122 H12G 107.6 . .
C123 C122 P1 114.7(3) . .
C123 C122 H12F 108.6 . .
C123 C122 H12G 108.6 . .
C122 C123 H12H 109.5 . .
C122 C123 H12I 109.5 . .
C122 C123 C124 110.8(3) . .
H12H C123 H12I 108.1 . .
C124 C123 H12H 109.5 . .
C124 C123 H12I 109.5 . .
C123 C124 H12J 109.0 . .
C123 C124 H12K 109.0 . .
H12J C124 H12K 107.8 . .
C125 C124 C123 112.9(4) . .
C125 C124 H12J 109.0 . .
C125 C124 H12K 109.0 . .
C124 C125 H12L 109.5 . .
C124 C125 H12M 109.5 . .
C124 C125 H12N 109.5 . .
H12L C125 H12M 109.5 . .
H12L C125 H12N 109.5 . .
H12M C125 H12N 109.5 . .
P1 C126 H12O 108.3 . .
P1 C126 H12P 108.3 . .
H12O C126 H12P 107.4 . .
C127 C126 P1 115.8(3) . .
C127 C126 H12O 108.3 . .
C127 C126 H12P 108.3 . .
C126 C127 H12Q 109.4 . .
C126 C127 H12R 109.4 . .
H12Q C127 H12R 108.0 . .
C128 C127 C126 111.0(3) . .
C128 C127 H12Q 109.4 . .
C128 C127 H12R 109.4 . .
C127 C128 H12S 108.9 . .
C127 C128 H12T 108.9 . .
C127 C128 C129 113.3(4) . .
H12S C128 H12T 107.7 . .
C129 C128 H12S 108.9 . .
C129 C128 H12T 108.9 . .
C128 C129 H12U 109.5 . .
C128 C129 H12V 109.5 . .
C128 C129 H12W 109.5 . .
H12U C129 H12V 109.5 . .
H12U C129 H12W 109.5 . .
H12V C129 H12W 109.5 . .
Cl21 Pt2 Cl22 174.81(3) . .
C201 Pt2 Cl21 88.81(9) . .
C201 Pt2 Cl22 86.35(9) . .
C201 Pt2 C217 159.21(13) . .
C201 Pt2 P2 104.83(9) . .
N207 Pt2 Cl21 89.97(8) . .
N207 Pt2 Cl22 87.31(8) . .
N207 Pt2 C201 79.50(12) . .
N207 Pt2 C217 79.71(12) . .
N207 Pt2 P2 175.57(8) . .
C217 Pt2 Cl21 91.05(9) . .
C217 Pt2 Cl22 92.81(9) . .
C217 Pt2 P2 95.95(10) . .
P2 Pt2 Cl21 89.22(3) . .
P2 Pt2 Cl22 93.83(3) . .
C202 C201 Pt2 131.6(3) . .
C202 C201 C206 116.7(3) . .
C206 C201 Pt2 111.6(2) . .
C201 C202 H202 120.1 . .
C203 C202 C201 119.8(3) . .
C203 C202 H202 120.1 . .
F203 C203 C202 117.7(3) . .
F203 C203 C204 118.5(3) . .
C204 C203 C202 123.8(3) . .
C203 C204 H204 121.2 . .
C203 C204 C205 117.6(4) . .
C205 C204 H204 121.2 . .
C204 C205 H205 119.8 . .
C204 C205 C206 120.4(4) . .
C206 C205 H205 119.8 . .
C201 C206 C207 117.1(3) . .
C205 C206 C201 121.7(3) . .
C205 C206 C207 121.2(3) . .
N207 C207 C206 113.8(3) . .
N207 C207 C208 118.5(3) . .
C208 C207 C206 127.7(3) . .
C207 N207 Pt2 117.7(2) . .
C211 N207 Pt2 118.0(2) . .
C211 N207 C207 124.2(3) . .
C207 C208 H208 120.8 . .
C209 C208 C207 118.5(4) . .
C209 C208 H208 120.8 . .
C208 C209 H209 119.4 . .
C210 C209 C208 121.2(4) . .
C210 C209 H209 119.4 . .
C209 C210 H210 120.2 . .
C209 C210 C211 119.6(4) . .
C211 C210 H210 120.2 . .
N207 C211 C210 118.0(3) . .
N207 C211 C212 114.0(3) . .
C210 C211 C212 128.0(3) . .
C213 C212 C211 121.4(3) . .
C213 C212 C217 120.8(4) . .
C217 C212 C211 117.7(3) . .
C212 C213 H213 119.5 . .
C214 C213 C212 120.9(4) . .
C214 C213 H213 119.5 . .
C213 C214 H214 121.2 . .
C215 C214 C213 117.7(3) . .
C215 C214 H214 121.2 . .
C214 C215 C216 123.4(4) . .
F215 C215 C214 118.7(3) . .
F215 C215 C216 117.8(4) . .
C215 C216 H216 119.8 . .
C215 C216 C217 120.4(4) . .
C217 C216 H216 119.8 . .
C212 C217 Pt2 110.3(2) . .
C216 C217 Pt2 132.9(3) . .
C216 C217 C212 116.7(3) . .
C218 P2 Pt2 113.10(13) . .
C218 P2 C222 110.16(17) . .
C222 P2 Pt2 111.11(12) . .
C226 P2 Pt2 119.49(13) . .
C226 P2 C218 99.75(16) . .
C226 P2 C222 102.21(17) . .
P2 C218 H21A 107.1 . .
P2 C218 H21B 107.1 . .
H21A C218 H21B 106.8 . .
C219 C218 P2 120.8(2) . .
C219 C218 H21A 107.1 . .
C219 C218 H21B 107.1 . .
C218 C219 H21C 109.5 . .
C218 C219 H21D 109.5 . .
H21C C219 H21D 108.1 . .
C220 C219 C218 110.7(3) . .
C220 C219 H21C 109.5 . .
C220 C219 H21D 109.5 . .
C219 C220 H22A 108.9 . .
C219 C220 H22B 108.9 . .
H22A C220 H22B 107.7 . .
C221 C220 C219 113.4(3) . .
C221 C220 H22A 108.9 . .
C221 C220 H22B 108.9 . .
C220 C221 H22C 109.5 . .
C220 C221 H22D 109.5 . .
C220 C221 H22E 109.5 . .
H22C C221 H22D 109.5 . .
H22C C221 H22E 109.5 . .
H22D C221 H22E 109.5 . .
P2 C222 H22F 108.2 . .
P2 C222 H22G 108.2 . .
H22F C222 H22G 107.4 . .
C223 C222 P2 116.3(3) . .
C223 C222 H22F 108.2 . .
C223 C222 H22G 108.2 . .
C222 C223 H22H 109.3 . .
C222 C223 H22I 109.3 . .
H22H C223 H22I 108.0 . .
C224 C223 C222 111.5(3) . .
C224 C223 H22H 109.3 . .
C224 C223 H22I 109.3 . .
C223 C224 H22J 108.9 . .
C223 C224 H22K 108.9 . .
C223 C224 C225 113.5(4) . .
H22J C224 H22K 107.7 . .
C225 C224 H22J 108.9 . .
C225 C224 H22K 108.9 . .
C224 C225 H22L 109.5 . .
C224 C225 H22M 109.5 . .
C224 C225 H22N 109.5 . .
H22L C225 H22M 109.5 . .
H22L C225 H22N 109.5 . .
H22M C225 H22N 109.5 . .
P2 C226 H22O 107.9 . .
P2 C226 H22P 107.9 . .
H22O C226 H22P 107.2 . .
C227 C226 P2 117.8(3) . .
C227 C226 H22O 107.9 . .
C227 C226 H22P 107.9 . .
C226 C227 H22Q 109.0 . .
C226 C227 H22R 109.0 . .
C226 C227 C228 113.1(3) . .
H22Q C227 H22R 107.8 . .
C228 C227 H22Q 109.0 . .
C228 C227 H22R 109.0 . .
C227 C228 H22S 108.8 . .
C227 C228 H22T 108.8 . .
H22S C228 H22T 107.6 . .
C229 C228 C227 114.0(4) . .
C229 C228 H22S 108.8 . .
C229 C228 H22T 108.8 . .
C228 C229 H22U 109.5 . .
C228 C229 H22V 109.5 . .
C228 C229 H22W 109.5 . .
H22U C229 H22V 109.5 . .
H22U C229 H22W 109.5 . .
H22V C229 H22W 109.5 . .
Cl31 C30 H30 108.6 . .
Cl31 C30 Cl33 110.0(2) . .
Cl32 C30 H30 108.6 . .
Cl32 C30 Cl31 110.7(3) . .
Cl32 C30 Cl33 110.3(3) . .
Cl33 C30 H30 108.6 . .

loop_
_geom_bond_atom_site_label_1
_geom_bond_atom_site_label_2
_geom_bond_distance
_geom_bond_site_symmetry_2
Pt1 Cl11 2.3327(9) .
Pt1 Cl12 2.3267(8) .
Pt1 C101 2.102(4) .
Pt1 N107 2.043(3) .
Pt1 C117 2.123(4) .
Pt1 P1 2.3084(9) .
C101 C102 1.394(5) .
C101 C106 1.419(5) .
C102 H102 0.9500 .
C102 C103 1.382(5) .
C103 F103 1.361(4) .
C103 C104 1.375(6) .
C104 H104 0.9500 .
C104 C105 1.372(6) .
C105 H105 0.9500 .
C105 C106 1.396(6) .
C106 C107 1.460(6) .
C107 N107 1.349(5) .
C107 C108 1.400(5) .
N107 C111 1.348(5) .
C108 H108 0.9500 .
C108 C109 1.370(7) .
C109 H109 0.9500 .
C109 C110 1.385(7) .
C110 H110 0.9500 .
C110 C111 1.396(6) .
C111 C112 1.455(6) .
C112 C113 1.392(5) .
C112 C117 1.432(5) .
C113 H113 0.9500 .
C113 C114 1.369(7) .
C114 H114 0.9500 .
C114 C115 1.370(6) .
C115 F115 1.365(5) .
C115 C116 1.388(5) .
C116 H116 0.9500 .
C116 C117 1.386(6) .
P1 C118 1.841(4) .
P1 C122 1.827(4) .
P1 C126 1.818(4) .
C118 H11A 0.9900 .
C118 H11B 0.9900 .
C118 C119 1.531(5) .
C119 H11C 0.9900 .
C119 H11D 0.9900 .
C119 C120 1.521(6) .
C120 H12A 0.9900 .
C120 H12B 0.9900 .
C120 C121 1.515(6) .
C121 H12C 0.9800 .
C121 H12D 0.9800 .
C121 H12E 0.9800 .
C122 H12F 0.9900 .
C122 H12G 0.9900 .
C122 C123 1.520(5) .
C123 H12H 0.9900 .
C123 H12I 0.9900 .
C123 C124 1.525(5) .
C124 H12J 0.9900 .
C124 H12K 0.9900 .
C124 C125 1.501(6) .
C125 H12L 0.9800 .
C125 H12M 0.9800 .
C125 H12N 0.9800 .
C126 H12O 0.9900 .
C126 H12P 0.9900 .
C126 C127 1.531(5) .
C127 H12Q 0.9900 .
C127 H12R 0.9900 .
C127 C128 1.518(5) .
C128 H12S 0.9900 .
C128 H12T 0.9900 .
C128 C129 1.519(6) .
C129 H12U 0.9800 .
C129 H12V 0.9800 .
C129 H12W 0.9800 .
Pt2 Cl21 2.3234(8) .
Pt2 Cl22 2.3298(8) .
Pt2 C201 2.102(3) .
Pt2 N207 2.046(3) .
Pt2 C217 2.127(3) .
Pt2 P2 2.3112(9) .
C201 C202 1.396(5) .
C201 C206 1.415(5) .
C202 H202 0.9500 .
C202 C203 1.378(5) .
C203 F203 1.359(4) .
C203 C204 1.366(5) .
C204 H204 0.9500 .
C204 C205 1.382(5) .
C205 H205 0.9500 .
C205 C206 1.391(5) .
C206 C207 1.463(5) .
C207 N207 1.350(4) .
C207 C208 1.395(5) .
N207 C211 1.349(4) .
C208 H208 0.9500 .
C208 C209 1.390(6) .
C209 H209 0.9500 .
C209 C210 1.366(6) .
C210 H210 0.9500 .
C210 C211 1.393(5) .
C211 C212 1.462(5) .
C212 C213 1.398(5) .
C212 C217 1.423(5) .
C213 H213 0.9500 .
C213 C214 1.374(6) .
C214 H214 0.9500 .
C214 C215 1.365(6) .
C215 F215 1.366(4) .
C215 C216 1.380(5) .
C216 H216 0.9500 .
C216 C217 1.387(5) .
P2 C218 1.822(3) .
P2 C222 1.831(4) .
P2 C226 1.818(4) .
C218 H21A 0.9900 .
C218 H21B 0.9900 .
C218 C219 1.526(5) .
C219 H21C 0.9900 .
C219 H21D 0.9900 .
C219 C220 1.519(5) .
C220 H22A 0.9900 .
C220 H22B 0.9900 .
C220 C221 1.514(5) .
C221 H22C 0.9800 .
C221 H22D 0.9800 .
C221 H22E 0.9800 .
C222 H22F 0.9900 .
C222 H22G 0.9900 .
C222 C223 1.526(5) .
C223 H22H 0.9900 .
C223 H22I 0.9900 .
C223 C224 1.506(6) .
C224 H22J 0.9900 .
C224 H22K 0.9900 .
C224 C225 1.529(6) .
C225 H22L 0.9800 .
C225 H22M 0.9800 .
C225 H22N 0.9800 .
C226 H22O 0.9900 .
C226 H22P 0.9900 .
C226 C227 1.515(5) .
C227 H22Q 0.9900 .
C227 H22R 0.9900 .
C227 C228 1.537(6) .
C228 H22S 0.9900 .
C228 H22T 0.9900 .
C228 C229 1.503(6) .
C229 H22U 0.9800 .
C229 H22V 0.9800 .
C229 H22W 0.9800 .
C30 H30 1.0000 .
C30 Cl31 1.750(5) .
C30 Cl32 1.746(4) .
C30 Cl33 1.761(5) .

loop_
_geom_torsion_atom_site_label_1
_geom_torsion_atom_site_label_2
_geom_torsion_atom_site_label_3
_geom_torsion_atom_site_label_4
_geom_torsion
_geom_torsion_site_symmetry_1
_geom_torsion_site_symmetry_2
_geom_torsion_site_symmetry_3
_geom_torsion_site_symmetry_4
Pt1 C101 C102 C103 178.6(3) . . . .
Pt1 C101 C106 C105 -179.6(3) . . . .
Pt1 C101 C106 C107 -2.9(4) . . . .
Pt1 N107 C111 C110 -178.4(3) . . . .
Pt1 N107 C111 C112 1.3(4) . . . .
Pt1 P1 C118 C119 -135.7(3) . . . .
Pt1 P1 C122 C123 -80.9(3) . . . .
Pt1 P1 C126 C127 -173.6(2) . . . .
C101 C102 C103 F103 178.2(3) . . . .
C101 C102 C103 C104 -0.8(6) . . . .
C101 C106 C107 N107 0.0(5) . . . .
C101 C106 C107 C108 -176.6(4) . . . .
C102 C101 C106 C105 -3.2(5) . . . .
C102 C101 C106 C107 173.4(3) . . . .
C102 C103 C104 C105 -1.6(6) . . . .
C103 C104 C105 C106 1.5(6) . . . .
F103 C103 C104 C105 179.4(3) . . . .
C104 C105 C106 C101 1.0(6) . . . .
C104 C105 C106 C107 -175.6(4) . . . .
C105 C106 C107 N107 176.6(4) . . . .
C105 C106 C107 C108 0.0(6) . . . .
C106 C101 C102 C103 3.1(5) . . . .
C106 C107 N107 Pt1 3.2(4) . . . .
C106 C107 N107 C111 -176.7(3) . . . .
C106 C107 C108 C109 175.1(4) . . . .
C107 N107 C111 C110 1.5(6) . . . .
C107 N107 C111 C112 -178.9(3) . . . .
C107 C108 C109 C110 0.6(7) . . . .
N107 C107 C108 C109 -1.4(6) . . . .
N107 C111 C112 C113 178.5(3) . . . .
N107 C111 C112 C117 0.0(5) . . . .
C108 C107 N107 Pt1 -179.8(3) . . . .
C108 C107 N107 C111 0.3(6) . . . .
C108 C109 C110 C111 1.2(7) . . . .
C109 C110 C111 N107 -2.2(6) . . . .
C109 C110 C111 C112 178.2(4) . . . .
C110 C111 C112 C113 -1.9(6) . . . .
C110 C111 C112 C117 179.7(4) . . . .
C111 C112 C113 C114 -178.4(4) . . . .
C111 C112 C117 Pt1 -1.2(4) . . . .
C111 C112 C117 C116 179.3(3) . . . .
C112 C113 C114 C115 -0.7(6) . . . .
C113 C112 C117 Pt1 -179.7(3) . . . .
C113 C112 C117 C116 0.9(5) . . . .
C113 C114 C115 F115 179.4(4) . . . .
C113 C114 C115 C116 0.5(7) . . . .
C114 C115 C116 C117 0.4(6) . . . .
C115 C116 C117 Pt1 179.6(3) . . . .
C115 C116 C117 C112 -1.0(6) . . . .
F115 C115 C116 C117 -178.5(4) . . . .
C117 C112 C113 C114 0.0(6) . . . .
P1 C118 C119 C120 177.7(3) . . . .
P1 C122 C123 C124 168.7(3) . . . .
P1 C126 C127 C128 -178.5(3) . . . .
C118 P1 C122 C123 157.0(3) . . . .
C118 P1 C126 C127 -52.6(3) . . . .
C118 C119 C120 C121 -59.7(5) . . . .
C122 P1 C118 C119 -12.0(3) . . . .
C122 P1 C126 C127 60.3(3) . . . .
C122 C123 C124 C125 179.3(4) . . . .
C126 P1 C118 C119 99.2(3) . . . .
C126 P1 C122 C123 47.3(3) . . . .
C126 C127 C128 C129 176.0(4) . . . .
Pt2 C201 C202 C203 178.4(3) . . . .
Pt2 C201 C206 C205 -178.6(3) . . . .
Pt2 C201 C206 C207 2.2(4) . . . .
Pt2 N207 C211 C210 -176.5(3) . . . .
Pt2 N207 C211 C212 1.8(4) . . . .
Pt2 P2 C218 C219 -59.1(3) . . . .
Pt2 P2 C222 C223 154.5(3) . . . .
Pt2 P2 C226 C227 65.4(3) . . . .
C201 C202 C203 F203 -179.8(3) . . . .
C201 C202 C203 C204 0.2(6) . . . .
C201 C206 C207 N207 1.8(4) . . . .
C201 C206 C207 C208 -177.2(3) . . . .
C202 C201 C206 C205 0.5(5) . . . .
C202 C201 C206 C207 -178.7(3) . . . .
C202 C203 C204 C205 0.2(6) . . . .
C203 C204 C205 C206 -0.2(6) . . . .
F203 C203 C204 C205 -179.9(3) . . . .
C204 C205 C206 C201 -0.2(6) . . . .
C204 C205 C206 C207 179.0(3) . . . .
C205 C206 C207 N207 -177.4(3) . . . .
C205 C206 C207 C208 3.6(6) . . . .
C206 C201 C202 C203 -0.5(5) . . . .
C206 C207 N207 Pt2 -5.2(4) . . . .
C206 C207 N207 C211 179.1(3) . . . .
C206 C207 C208 C209 -178.7(4) . . . .
C207 N207 C211 C210 -0.7(5) . . . .
C207 N207 C211 C212 177.5(3) . . . .
C207 C208 C209 C210 -0.3(6) . . . .
N207 C207 C208 C209 2.3(5) . . . .
N207 C211 C212 C213 176.9(3) . . . .
N207 C211 C212 C217 -5.0(4) . . . .
C208 C207 N207 Pt2 173.9(3) . . . .
C208 C207 N207 C211 -1.8(5) . . . .
C208 C209 C210 C211 -2.3(6) . . . .
C209 C210 C211 N207 2.8(5) . . . .
C209 C210 C211 C212 -175.1(4) . . . .
C210 C211 C212 C213 -5.1(6) . . . .
C210 C211 C212 C217 173.0(3) . . . .
C211 C212 C213 C214 177.4(3) . . . .
C211 C212 C217 Pt2 5.5(4) . . . .
C211 C212 C217 C216 -175.5(3) . . . .
C212 C213 C214 C215 -1.3(6) . . . .
C213 C212 C217 Pt2 -176.4(3) . . . .
C213 C212 C217 C216 2.6(5) . . . .
C213 C214 C215 F215 179.8(3) . . . .
C213 C214 C215 C216 1.3(6) . . . .
C214 C215 C216 C217 0.7(6) . . . .
C215 C216 C217 Pt2 176.1(3) . . . .
C215 C216 C217 C212 -2.6(5) . . . .
F215 C215 C216 C217 -177.8(3) . . . .
C217 C212 C213 C214 -0.7(6) . . . .
P2 C218 C219 C220 166.9(3) . . . .
P2 C222 C223 C224 -175.2(3) . . . .
P2 C226 C227 C228 -167.9(3) . . . .
C218 P2 C222 C223 28.3(3) . . . .
C218 P2 C226 C227 -170.9(3) . . . .
C218 C219 C220 C221 175.1(3) . . . .
C222 P2 C218 C219 65.9(3) . . . .
C222 P2 C226 C227 -57.7(3) . . . .
C222 C223 C224 C225 -177.3(4) . . . .
C226 P2 C218 C219 172.8(3) . . . .
C226 P2 C222 C223 -77.0(3) . . . .
C226 C227 C228 C229 -64.0(5) . . . .
